data_1516099
loop_
_publ_author_name
'Cai, Zhong-Jian'
'Wang, Shun-Yi'
'Ji, Shun-Jun'

_publ_section_title
;
 CuI/BF3&#x00B7;Et2O cocatalyzed aerobic dehydrogenative reactions of
 ketones with benzylamines: facile synthesis of substituted imidazoles.
;
_journal_issue 23
_journal_name_full 'Organic letters'
_journal_page_first 6068
_journal_page_last 6071
_journal_paper_doi 10.1021/ol302955u
_journal_volume 14
_journal_year 2012
_chemical_formula_moiety 'C23 H20 N2 O'
_chemical_formula_sum 'C23 H20 N2 O'
_chemical_formula_weight 340.41
_chemical_name_systematic
; 
 ? 
;
_space_group_IT_number 4
_symmetry_cell_setting monoclinic
_symmetry_Int_Tables_number 4
_symmetry_space_group_name_Hall 'P 2yb'
_symmetry_space_group_name_H-M 'P 1 21 1'
_atom_sites_solution_hydrogens geom
_atom_sites_solution_primary direct
_atom_sites_solution_secondary difmap
_audit_creation_method SHELXL-97
_cell_angle_alpha 90.00
_cell_angle_beta 101.670(6)
_cell_angle_gamma 90.00
_cell_formula_units_Z 2
_cell_length_a 6.4088(19)
_cell_length_b 17.279(5)
_cell_length_c 8.579(3)
_cell_measurement_reflns_used 3363
_cell_measurement_temperature 293(2)
_cell_measurement_theta_max 25.3
_cell_measurement_theta_min 3.2
_cell_volume 930.4(5)
_computing_cell_refinement CrystalClear
_computing_data_collection CrystalClear
_computing_data_reduction CrystalStructure
_computing_structure_refinement 'SHELXL-97 (Sheldrick, 1997)'
_computing_structure_solution 'SHELXS-97 (Sheldrick, 1990)'
_diffrn_ambient_temperature 293(2)
_diffrn_detector_area_resol_mean 7.31
_diffrn_measured_fraction_theta_full 0.993
_diffrn_measured_fraction_theta_max 0.993
_diffrn_measurement_device_type 'Rigaku Mercury'
_diffrn_measurement_method \w
_diffrn_radiation_monochromator graphite
_diffrn_radiation_source 'fine-focus sealed tube'
_diffrn_radiation_type MoK\a
_diffrn_radiation_wavelength 0.71070
_diffrn_reflns_av_R_equivalents 0.0243
_diffrn_reflns_av_sigmaI/netI 0.0314
_diffrn_reflns_limit_h_max 7
_diffrn_reflns_limit_h_min -7
_diffrn_reflns_limit_k_max 20
_diffrn_reflns_limit_k_min -20
_diffrn_reflns_limit_l_max 8
_diffrn_reflns_limit_l_min -10
_diffrn_reflns_number 7820
_diffrn_reflns_theta_full 25.35
_diffrn_reflns_theta_max 25.35
_diffrn_reflns_theta_min 3.25
_exptl_absorpt_coefficient_mu 0.075
_exptl_absorpt_correction_T_max 0.971
_exptl_absorpt_correction_T_min 0.762
_exptl_absorpt_correction_type multi-scan
_exptl_absorpt_process_details 'Jacobson, R. (1998) Private communication'
_exptl_crystal_colour colorless
_exptl_crystal_density_diffrn 1.215
_exptl_crystal_density_method 'not measured'
_exptl_crystal_description block
_exptl_crystal_F_000 360
_exptl_crystal_size_max 0.40
_exptl_crystal_size_mid 0.40
_exptl_crystal_size_min 0.30
_refine_diff_density_max 0.130
_refine_diff_density_min -0.127
_refine_diff_density_rms 0.031
_refine_ls_abs_structure_details 'Flack H D (1983), Acta Cryst. A39, 876-881'
_refine_ls_abs_structure_Flack 0.7(18)
_refine_ls_extinction_coef 0.050(5)
_refine_ls_extinction_expression Fc^*^=kFc[1+0.001xFc^2^\l^3^/sin(2\q)]^-1/4^
_refine_ls_extinction_method SHELXL
_refine_ls_goodness_of_fit_ref 1.096
_refine_ls_hydrogen_treatment constr
_refine_ls_matrix_type full
_refine_ls_number_parameters 238
_refine_ls_number_reflns 3163
_refine_ls_number_restraints 1
_refine_ls_restrained_S_all 1.096
_refine_ls_R_factor_all 0.0486
_refine_ls_R_factor_gt 0.0415
_refine_ls_shift/su_max 0.000
_refine_ls_shift/su_mean 0.000
_refine_ls_structure_factor_coef Fsqd
_refine_ls_weighting_details 'calc w=1/[\s^2^(Fo^2^)+(0.0473P)^2^+0.0885P] where P=(Fo^2^+2Fc^2^)/3'
_refine_ls_weighting_scheme calc
_refine_ls_wR_factor_gt 0.0934
_refine_ls_wR_factor_ref 0.0999
_reflns_number_gt 2799
_reflns_number_total 3163
_reflns_threshold_expression >2sigma(I)
_cod_data_source_file ol302955u_si_003.cif
_cod_data_source_block shelxl
_cod_original_sg_symbol_H-M 'P 21'
_cod_database_code 1516099

loop_
_symmetry_equiv_pos_as_xyz
'x, y, z'
'-x, y+1/2, -z'

loop_
_atom_site_label
_atom_site_type_symbol
_atom_site_fract_x
_atom_site_fract_y
_atom_site_fract_z
_atom_site_U_iso_or_equiv
_atom_site_adp_type
_atom_site_occupancy
_atom_site_symmetry_multiplicity
_atom_site_calc_flag
_atom_site_refinement_flags
O1 O 1.0186(3) 0.07107(10) 0.1078(2) 0.0711(5) Uani 1 1 d .
N1 N 0.4124(3) 0.41983(10) 0.37618(19) 0.0404(4) Uani 1 1 d .
N2 N 0.7078(3) 0.41195(9) 0.27941(19) 0.0404(4) Uani 1 1 d .
C1 C 0.5707(3) 0.45936(12) 0.3263(2) 0.0391(5) Uani 1 1 d .
C2 C 0.6347(3) 0.33784(12) 0.3000(2) 0.0390(5) Uani 1 1 d .
C3 C 0.4538(3) 0.34243(12) 0.3598(2) 0.0430(5) Uani 1 1 d .
H3 H 0.3735 0.3011 0.3848 0.052 Uiso 1 1 calc R
C4 C 0.2385(3) 0.45044(14) 0.4443(3) 0.0460(5) Uani 1 1 d .
H4A H 0.1038 0.4343 0.3790 0.055 Uiso 1 1 calc R
H4B H 0.2434 0.5065 0.4426 0.055 Uiso 1 1 calc R
C5 C 0.2489(3) 0.42353(12) 0.6130(2) 0.0404(5) Uani 1 1 d .
C6 C 0.4377(4) 0.42760(13) 0.7248(3) 0.0508(6) Uani 1 1 d .
H6 H 0.5606 0.4456 0.6949 0.061 Uiso 1 1 calc R
C7 C 0.4447(4) 0.40516(14) 0.8803(3) 0.0591(6) Uani 1 1 d .
H7 H 0.5720 0.4082 0.9546 0.071 Uiso 1 1 calc R
C8 C 0.2643(4) 0.37848(17) 0.9252(3) 0.0638(7) Uani 1 1 d .
H8 H 0.2690 0.3636 1.0301 0.077 Uiso 1 1 calc R
C9 C 0.0764(4) 0.37371(18) 0.8149(3) 0.0671(8) Uani 1 1 d .
H9 H -0.0462 0.3556 0.8452 0.081 Uiso 1 1 calc R
C10 C 0.0696(4) 0.39572(14) 0.6593(3) 0.0544(6) Uani 1 1 d .
H10 H -0.0575 0.3917 0.5849 0.065 Uiso 1 1 calc R
C11 C 0.5847(3) 0.54480(12) 0.3251(2) 0.0426(5) Uani 1 1 d .
C12 C 0.4371(4) 0.58826(15) 0.2228(3) 0.0630(7) Uani 1 1 d .
H12 H 0.3232 0.5638 0.1568 0.076 Uiso 1 1 calc R
C13 C 0.4561(5) 0.66795(15) 0.2171(3) 0.0753(8) Uani 1 1 d .
H13 H 0.3567 0.6966 0.1462 0.090 Uiso 1 1 calc R
C14 C 0.6203(4) 0.70440(16) 0.3153(3) 0.0670(7) Uani 1 1 d .
H14 H 0.6321 0.7580 0.3122 0.080 Uiso 1 1 calc R
C15 C 0.7677(4) 0.66231(14) 0.4183(3) 0.0642(7) Uani 1 1 d .
H15 H 0.8800 0.6873 0.4850 0.077 Uiso 1 1 calc R
C16 C 0.7503(4) 0.58257(15) 0.4238(3) 0.0544(6) Uani 1 1 d .
H16 H 0.8508 0.5542 0.4946 0.065 Uiso 1 1 calc R
C17 C 0.7420(3) 0.26901(12) 0.2544(2) 0.0399(5) Uani 1 1 d .
C18 C 0.9102(3) 0.27577(13) 0.1765(3) 0.0473(5) Uani 1 1 d .
H18 H 0.9578 0.3249 0.1561 0.057 Uiso 1 1 calc R
C19 C 1.0104(4) 0.21130(13) 0.1277(3) 0.0508(6) Uani 1 1 d .
H19 H 1.1247 0.2175 0.0771 0.061 Uiso 1 1 calc R
C20 C 0.9393(4) 0.13853(13) 0.1548(2) 0.0492(6) Uani 1 1 d .
C21 C 0.7740(4) 0.13044(14) 0.2347(3) 0.0562(6) Uani 1 1 d .
H21 H 0.7277 0.0812 0.2556 0.067 Uiso 1 1 calc R
C22 C 0.6763(4) 0.19480(13) 0.2840(3) 0.0513(6) Uani 1 1 d .
H22 H 0.5652 0.1883 0.3378 0.062 Uiso 1 1 calc R
C23 C 1.1699(5) 0.0760(2) 0.0079(4) 0.0823(9) Uani 1 1 d .
H23A H 1.1133 0.1073 -0.0832 0.124 Uiso 1 1 calc R
H23B H 1.1998 0.0250 -0.0264 0.124 Uiso 1 1 calc R
H23C H 1.2989 0.0989 0.0659 0.124 Uiso 1 1 calc R

loop_
_atom_site_aniso_label
_atom_site_aniso_U_11
_atom_site_aniso_U_22
_atom_site_aniso_U_33
_atom_site_aniso_U_23
_atom_site_aniso_U_13
_atom_site_aniso_U_12
O1 0.0878(13) 0.0467(10) 0.0855(13) -0.0037(9) 0.0332(11) 0.0148(9)
N1 0.0417(9) 0.0405(10) 0.0403(9) 0.0016(8) 0.0118(8) 0.0011(8)
N2 0.0395(9) 0.0390(10) 0.0433(9) 0.0017(8) 0.0097(8) 0.0005(8)
C1 0.0395(11) 0.0424(13) 0.0343(11) 0.0005(9) 0.0049(9) -0.0031(9)
C2 0.0418(11) 0.0385(12) 0.0357(10) 0.0017(9) 0.0055(9) -0.0025(9)
C3 0.0466(12) 0.0387(12) 0.0450(11) 0.0031(10) 0.0123(10) -0.0030(9)
C4 0.0431(12) 0.0502(13) 0.0468(12) 0.0032(10) 0.0136(10) 0.0074(10)
C5 0.0412(11) 0.0388(11) 0.0422(11) -0.0016(9) 0.0108(9) 0.0043(9)
C6 0.0510(13) 0.0510(14) 0.0516(13) -0.0004(11) 0.0129(11) -0.0041(11)
C7 0.0650(15) 0.0625(17) 0.0456(12) 0.0012(12) 0.0014(11) -0.0011(13)
C8 0.0739(18) 0.0755(18) 0.0431(12) 0.0073(12) 0.0141(13) 0.0038(14)
C9 0.0606(16) 0.088(2) 0.0580(15) 0.0169(14) 0.0252(14) -0.0009(14)
C10 0.0437(12) 0.0681(16) 0.0521(13) 0.0067(12) 0.0113(10) 0.0009(11)
C11 0.0458(13) 0.0392(12) 0.0429(12) 0.0019(9) 0.0095(10) 0.0014(9)
C12 0.0674(16) 0.0481(15) 0.0647(15) 0.0070(13) -0.0078(13) -0.0010(12)
C13 0.091(2) 0.0476(16) 0.0751(18) 0.0131(14) -0.0111(16) 0.0073(14)
C14 0.092(2) 0.0407(14) 0.0664(16) 0.0012(13) 0.0119(15) -0.0005(14)
C15 0.0729(17) 0.0438(15) 0.0710(16) -0.0105(12) 0.0030(15) -0.0104(12)
C16 0.0548(14) 0.0476(14) 0.0557(13) -0.0022(11) -0.0010(12) 0.0013(12)
C17 0.0405(11) 0.0383(11) 0.0398(10) 0.0014(9) 0.0053(9) -0.0006(9)
C18 0.0486(12) 0.0416(13) 0.0540(12) 0.0003(10) 0.0161(11) -0.0026(10)
C19 0.0519(13) 0.0473(15) 0.0574(13) 0.0002(11) 0.0209(11) 0.0011(11)
C20 0.0554(14) 0.0425(13) 0.0479(12) -0.0019(11) 0.0061(11) 0.0068(11)
C21 0.0644(15) 0.0421(14) 0.0637(14) 0.0041(12) 0.0165(12) -0.0015(12)
C22 0.0525(13) 0.0449(13) 0.0604(14) 0.0010(11) 0.0206(11) -0.0043(10)
C23 0.086(2) 0.0725(19) 0.098(2) -0.0121(17) 0.0389(18) 0.0180(17)

loop_
_atom_type_symbol
_atom_type_description
_atom_type_scat_dispersion_real
_atom_type_scat_dispersion_imag
_atom_type_scat_source
C C 0.0033 0.0016 'International Tables Vol C Tables 4.2.6.8 and 6.1.1.4'
H H 0.0000 0.0000 'International Tables Vol C Tables 4.2.6.8 and 6.1.1.4'
N N 0.0061 0.0033 'International Tables Vol C Tables 4.2.6.8 and 6.1.1.4'
O O 0.0106 0.0060 'International Tables Vol C Tables 4.2.6.8 and 6.1.1.4'

loop_
_geom_angle_atom_site_label_1
_geom_angle_atom_site_label_2
_geom_angle_atom_site_label_3
_geom_angle
C20 O1 C23 117.9(2)
C1 N1 C3 106.49(16)
C1 N1 C4 128.47(18)
C3 N1 C4 124.92(17)
C1 N2 C2 105.74(16)
N2 C1 N1 111.58(18)
N2 C1 C11 124.85(18)
N1 C1 C11 123.57(18)
C3 C2 N2 109.23(18)
C3 C2 C17 128.97(19)
N2 C2 C17 121.75(17)
C2 C3 N1 106.96(18)
C2 C3 H3 126.5
N1 C3 H3 126.5
N1 C4 C5 112.55(17)
N1 C4 H4A 109.1
C5 C4 H4A 109.1
N1 C4 H4B 109.1
C5 C4 H4B 109.1
H4A C4 H4B 107.8
C10 C5 C6 118.80(19)
C10 C5 C4 120.43(19)
C6 C5 C4 120.76(19)
C7 C6 C5 120.5(2)
C7 C6 H6 119.8
C5 C6 H6 119.8
C8 C7 C6 120.1(2)
C8 C7 H7 119.9
C6 C7 H7 119.9
C7 C8 C9 119.9(2)
C7 C8 H8 120.1
C9 C8 H8 120.1
C8 C9 C10 120.0(2)
C8 C9 H9 120.0
C10 C9 H9 120.0
C5 C10 C9 120.7(2)
C5 C10 H10 119.7
C9 C10 H10 119.7
C12 C11 C16 118.5(2)
C12 C11 C1 121.0(2)
C16 C11 C1 120.50(19)
C11 C12 C13 120.8(2)
C11 C12 H12 119.6
C13 C12 H12 119.6
C14 C13 C12 120.0(3)
C14 C13 H13 120.0
C12 C13 H13 120.0
C13 C14 C15 120.1(2)
C13 C14 H14 120.0
C15 C14 H14 120.0
C14 C15 C16 120.2(2)
C14 C15 H15 119.9
C16 C15 H15 119.9
C11 C16 C15 120.5(2)
C11 C16 H16 119.8
C15 C16 H16 119.8
C18 C17 C22 117.5(2)
C18 C17 C2 120.93(19)
C22 C17 C2 121.59(19)
C17 C18 C19 122.0(2)
C17 C18 H18 119.0
C19 C18 H18 119.0
C20 C19 C18 119.5(2)
C20 C19 H19 120.2
C18 C19 H19 120.2
O1 C20 C19 125.2(2)
O1 C20 C21 115.4(2)
C19 C20 C21 119.4(2)
C20 C21 C22 120.7(2)
C20 C21 H21 119.6
C22 C21 H21 119.6
C21 C22 C17 120.9(2)
C21 C22 H22 119.6
C17 C22 H22 119.6
O1 C23 H23A 109.5
O1 C23 H23B 109.5
H23A C23 H23B 109.5
O1 C23 H23C 109.5
H23A C23 H23C 109.5
H23B C23 H23C 109.5

loop_
_geom_bond_atom_site_label_1
_geom_bond_atom_site_label_2
_geom_bond_distance
O1 C20 1.364(3)
O1 C23 1.421(3)
N1 C1 1.362(2)
N1 C3 1.376(3)
N1 C4 1.458(3)
N2 C1 1.322(3)
N2 C2 1.387(3)
C1 C11 1.479(3)
C2 C3 1.361(3)
C2 C17 1.466(3)
C3 H3 0.9300
C4 C5 1.509(3)
C4 H4A 0.9700
C4 H4B 0.9700
C5 C10 1.376(3)
C5 C6 1.385(3)
C6 C7 1.381(3)
C6 H6 0.9300
C7 C8 1.370(4)
C7 H7 0.9300
C8 C9 1.376(4)
C8 H8 0.9300
C9 C10 1.381(3)
C9 H9 0.9300
C10 H10 0.9300
C11 C12 1.376(3)
C11 C16 1.381(3)
C12 C13 1.384(4)
C12 H12 0.9300
C13 C14 1.362(4)
C13 H13 0.9300
C14 C15 1.365(4)
C14 H14 0.9300
C15 C16 1.384(3)
C15 H15 0.9300
C16 H16 0.9300
C17 C18 1.383(3)
C17 C22 1.389(3)
C18 C19 1.392(3)
C18 H18 0.9300
C19 C20 1.373(3)
C19 H19 0.9300
C20 C21 1.381(3)
C21 C22 1.384(3)
C21 H21 0.9300
C22 H22 0.9300
C23 H23A 0.9600
C23 H23B 0.9600
C23 H23C 0.9600

loop_
_geom_torsion_atom_site_label_1
_geom_torsion_atom_site_label_2
_geom_torsion_atom_site_label_3
_geom_torsion_atom_site_label_4
_geom_torsion
C2 N2 C1 N1 -0.1(2)
C2 N2 C1 C11 -179.85(17)
C3 N1 C1 N2 0.2(2)
C4 N1 C1 N2 176.41(18)
C3 N1 C1 C11 -179.99(17)
C4 N1 C1 C11 -3.8(3)
C1 N2 C2 C3 -0.1(2)
C1 N2 C2 C17 177.53(17)
N2 C2 C3 N1 0.3(2)
C17 C2 C3 N1 -177.18(18)
C1 N1 C3 C2 -0.3(2)
C4 N1 C3 C2 -176.65(17)
C1 N1 C4 C5 -116.8(2)
C3 N1 C4 C5 58.7(3)
N1 C4 C5 C10 -133.2(2)
N1 C4 C5 C6 48.0(3)
C10 C5 C6 C7 -0.9(3)
C4 C5 C6 C7 177.9(2)
C5 C6 C7 C8 0.1(4)
C6 C7 C8 C9 0.3(4)
C7 C8 C9 C10 0.0(4)
C6 C5 C10 C9 1.3(4)
C4 C5 C10 C9 -177.6(2)
C8 C9 C10 C5 -0.9(4)
N2 C1 C11 C12 112.0(3)
N1 C1 C11 C12 -67.8(3)
N2 C1 C11 C16 -66.2(3)
N1 C1 C11 C16 114.1(2)
C16 C11 C12 C13 1.1(4)
C1 C11 C12 C13 -177.1(2)
C11 C12 C13 C14 -1.1(5)
C12 C13 C14 C15 0.7(5)
C13 C14 C15 C16 -0.3(4)
C12 C11 C16 C15 -0.6(4)
C1 C11 C16 C15 177.6(2)
C14 C15 C16 C11 0.2(4)
C3 C2 C17 C18 171.6(2)
N2 C2 C17 C18 -5.5(3)
C3 C2 C17 C22 -6.8(3)
N2 C2 C17 C22 176.03(19)
C22 C17 C18 C19 0.5(3)
C2 C17 C18 C19 -178.0(2)
C17 C18 C19 C20 1.1(3)
C23 O1 C20 C19 -7.4(3)
C23 O1 C20 C21 172.2(2)
C18 C19 C20 O1 177.5(2)
C18 C19 C20 C21 -2.1(3)
O1 C20 C21 C22 -178.1(2)
C19 C20 C21 C22 1.6(3)
C20 C21 C22 C17 0.0(3)
C18 C17 C22 C21 -1.1(3)
C2 C17 C22 C21 177.5(2)
